data_4025042
loop_
_publ_author_name
'En-Xuan Zhang'
'De-Xian Wang'
'Zhi-Tang Huang'
'Mei-Xiang Wang'

_publ_section_title
;
Synthesis of (NH)m(NMe)4-m-Bridged Calix[4]pyridines and the Effect of NH
Bridge on Structure and Properties
;
_journal_name_full 'Journal of Organic Chemistry'
_journal_page_first 8595
_journal_page_last 8603
_journal_paper_doi 10.1021/jo901609u
_journal_volume 74
_journal_year 2009
_chemical_formula_moiety 'C22 H20 N8'
_chemical_formula_sum 'C22 H20 N8'
_chemical_formula_weight 396.46
_chemical_name_systematic
; 
 ? 
;
_space_group_IT_number 15
_symmetry_cell_setting monoclinic
_symmetry_space_group_name_Hall '-C 2yc'
_symmetry_space_group_name_H-M 'C 1 2/c 1'
_atom_sites_solution_hydrogens geom
_atom_sites_solution_primary direct
_atom_sites_solution_secondary difmap
_audit_creation_method SHELXL-97
_cell_angle_alpha 90.00
_cell_angle_beta 112.86(3)
_cell_angle_gamma 90.00
_cell_formula_units_Z 8
_cell_length_a 22.734(5)
_cell_length_b 10.295(2)
_cell_length_c 17.953(4)
_cell_measurement_reflns_used 876
_cell_measurement_temperature 173(2)
_cell_measurement_theta_max 27.48
_cell_measurement_theta_min 2.17
_cell_volume 3871.7(13)
_computing_cell_refinement 'Rapid Auto(Rigaku 2001)'
_computing_data_collection 'Rapid Auto(Rigaku 2001)'
_computing_data_reduction 'Rapid Auto(Rigaku 2001)'
_computing_molecular_graphics 'XP in Siemens SHELXTL (Sheldrick, 1994)'
_computing_publication_material 'SHELX97 (Sheldrick, 1997)'
_computing_structure_refinement 'SHELXL-97 (Sheldrick, 1997)'
_computing_structure_solution 'SHELXS-97 (Sheldrick, 1990)'
_diffrn_ambient_temperature 173(2)
_diffrn_measured_fraction_theta_full 0.999
_diffrn_measured_fraction_theta_max 0.999
_diffrn_measurement_device_type 'Rigaku raxis Rapid IP Area Detector'
_diffrn_measurement_method '\w scans at fixed \c = 45\%'
_diffrn_radiation_monochromator graphite
_diffrn_radiation_source 'rotating anode'
_diffrn_radiation_type MoK\a
_diffrn_radiation_wavelength 0.71073
_diffrn_reflns_av_R_equivalents 0.0299
_diffrn_reflns_av_sigmaI/netI 0.0455
_diffrn_reflns_limit_h_max 26
_diffrn_reflns_limit_h_min -26
_diffrn_reflns_limit_k_max 12
_diffrn_reflns_limit_k_min -12
_diffrn_reflns_limit_l_max 21
_diffrn_reflns_limit_l_min -21
_diffrn_reflns_number 6546
_diffrn_reflns_theta_full 25.00
_diffrn_reflns_theta_max 25.00
_diffrn_reflns_theta_min 2.33
_exptl_absorpt_coefficient_mu 0.087
_exptl_absorpt_correction_T_max 0.9802
_exptl_absorpt_correction_T_min 0.9601
_exptl_absorpt_correction_type multi-scan
_exptl_absorpt_process_details 'ABSCOR by T.Higashi    8 March, 1995'
_exptl_crystal_colour colorless
_exptl_crystal_density_diffrn 1.360
_exptl_crystal_density_method 'not measured'
_exptl_crystal_description block
_exptl_crystal_F_000 1664
_exptl_crystal_size_max 0.47
_exptl_crystal_size_mid 0.26
_exptl_crystal_size_min 0.23
_refine_diff_density_max 0.530
_refine_diff_density_min -0.487
_refine_diff_density_rms 0.061
_refine_ls_extinction_method none
_refine_ls_goodness_of_fit_ref 1.202
_refine_ls_hydrogen_treatment constr
_refine_ls_matrix_type full
_refine_ls_number_parameters 271
_refine_ls_number_reflns 3412
_refine_ls_number_restraints 0
_refine_ls_restrained_S_all 1.202
_refine_ls_R_factor_all 0.0903
_refine_ls_R_factor_gt 0.0716
_refine_ls_shift/su_max 0.000
_refine_ls_shift/su_mean 0.000
_refine_ls_structure_factor_coef Fsqd
_refine_ls_weighting_details 'calc w=1/[\s^2^(Fo^2^)+(0.0563P)^2^+8.1101P] where P=(Fo^2^+2Fc^2^)/3'
_refine_ls_weighting_scheme calc
_refine_ls_wR_factor_gt 0.1489
_refine_ls_wR_factor_ref 0.1569
_reflns_number_gt 2952
_reflns_number_total 3412
_reflns_threshold_expression >2sigma(I)
_cod_data_source_file jo901609u_si_002.cif
_cod_data_source_block sx2577
_cod_original_sg_symbol_H-M C2/c
_cod_database_code 4025042

loop_
_symmetry_equiv_pos_as_xyz
'x, y, z'
'-x, y, -z+1/2'
'x+1/2, y+1/2, z'
'-x+1/2, y+1/2, -z+1/2'
'-x, -y, -z'
'x, -y, z-1/2'
'-x+1/2, -y+1/2, -z'
'x+1/2, -y+1/2, z-1/2'

loop_
_atom_site_label
_atom_site_type_symbol
_atom_site_fract_x
_atom_site_fract_y
_atom_site_fract_z
_atom_site_U_iso_or_equiv
_atom_site_adp_type
_atom_site_occupancy
_atom_site_symmetry_multiplicity
_atom_site_calc_flag
_atom_site_refinement_flags
_atom_site_disorder_assembly
_atom_site_disorder_group
N1 N 0.48959(11) 0.6103(2) 0.11327(14) 0.0178(5) Uani 1 1 d . . .
N2 N 0.52995(11) 0.4135(2) 0.17596(14) 0.0189(5) Uani 1 1 d . . .
H2A H 0.5620 0.3675 0.2093 0.023 Uiso 1 1 calc R . .
N3 N 0.43644(11) 0.3009(2) 0.15623(13) 0.0171(5) Uani 1 1 d . . .
N4 N 0.34007(11) 0.1995(2) 0.14409(14) 0.0195(5) Uani 1 1 d . . .
N5 N 0.29656(11) 0.4038(2) 0.11132(14) 0.0191(5) Uani 1 1 d . . .
N6 N 0.26109(12) 0.6128(2) 0.07580(16) 0.0253(6) Uani 1 1 d . . .
H6A H 0.2395 0.6809 0.0806 0.030 Uiso 1 1 calc R . .
N7 N 0.34836(11) 0.7025(2) 0.05653(14) 0.0206(6) Uani 1 1 d . . .
N8 N 0.43985(12) 0.7945(2) 0.04611(15) 0.0220(6) Uani 1 1 d . . .
C1 C 0.48916(14) 0.7406(3) 0.11280(16) 0.0182(6) Uani 1 1 d . . .
C2 C 0.53392(15) 0.8145(3) 0.17318(18) 0.0238(7) Uani 1 1 d . . .
H2B H 0.5338 0.9067 0.1705 0.029 Uiso 1 1 calc R . .
C3 C 0.57860(15) 0.7482(3) 0.23737(18) 0.0249(7) Uani 1 1 d . . .
H3B H 0.6090 0.7958 0.2806 0.030 Uiso 1 1 calc R . .
C4 C 0.57982(15) 0.6144(3) 0.23977(18) 0.0243(7) Uani 1 1 d . . .
H4A H 0.6108 0.5685 0.2833 0.029 Uiso 1 1 calc R . .
C5 C 0.53356(13) 0.5492(3) 0.17543(16) 0.0172(6) Uani 1 1 d . . .
C6 C 0.47436(13) 0.3517(3) 0.12242(17) 0.0173(6) Uani 1 1 d . . .
C7 C 0.38218(14) 0.2448(3) 0.10705(17) 0.0178(6) Uani 1 1 d . . .
C8 C 0.36396(14) 0.2346(3) 0.02427(17) 0.0204(6) Uani 1 1 d . . .
H8A H 0.3251 0.1933 -0.0085 0.024 Uiso 1 1 calc R . .
C9 C 0.40433(14) 0.2867(3) -0.00917(17) 0.0210(6) Uani 1 1 d . . .
H9A H 0.3935 0.2812 -0.0658 0.025 Uiso 1 1 calc R . .
C10 C 0.46003(14) 0.3463(3) 0.03982(17) 0.0191(6) Uani 1 1 d . . .
H10A H 0.4881 0.3829 0.0178 0.023 Uiso 1 1 calc R . .
C11 C 0.36764(16) 0.1081(3) 0.2110(2) 0.0312(8) Uani 1 1 d . . .
H11A H 0.3352 0.0835 0.2318 0.047 Uiso 1 1 calc R . .
H11B H 0.4038 0.1492 0.2542 0.047 Uiso 1 1 calc R . .
H11C H 0.3824 0.0304 0.1919 0.047 Uiso 1 1 calc R . .
C12 C 0.29708(13) 0.2916(3) 0.14934(16) 0.0178(6) Uani 1 1 d . . .
C13 C 0.25773(15) 0.2695(3) 0.19171(18) 0.0247(7) Uani 1 1 d . . .
H13A H 0.2589 0.1895 0.2186 0.030 Uiso 1 1 calc R . .
C14 C 0.21699(15) 0.3687(3) 0.19284(18) 0.0257(7) Uani 1 1 d . . .
H14A H 0.1893 0.3564 0.2205 0.031 Uiso 1 1 calc R . .
C15 C 0.21602(14) 0.4851(3) 0.15458(17) 0.0225(7) Uani 1 1 d . . .
H15A H 0.1883 0.5536 0.1554 0.027 Uiso 1 1 calc R . .
C16 C 0.25761(13) 0.4983(3) 0.11437(17) 0.0186(6) Uani 1 1 d . . .
C17 C 0.29865(14) 0.6233(3) 0.02868(18) 0.0205(6) Uani 1 1 d . . .
C18 C 0.28152(14) 0.5544(3) -0.04332(18) 0.0239(7) Uani 1 1 d . . .
H18A H 0.2462 0.4966 -0.0603 0.029 Uiso 1 1 calc R . .
C19 C 0.31736(15) 0.5724(3) -0.08930(18) 0.0256(7) Uani 1 1 d . . .
H19A H 0.3063 0.5287 -0.1395 0.031 Uiso 1 1 calc R . .
C20 C 0.36966(14) 0.6549(3) -0.06154(17) 0.0227(7) Uani 1 1 d . . .
H20A H 0.3950 0.6693 -0.0922 0.027 Uiso 1 1 calc R . .
C21 C 0.38387(14) 0.7154(3) 0.01203(17) 0.0202(6) Uani 1 1 d . . .
C22 C 0.42817(18) 0.9338(3) 0.0455(2) 0.0386(9) Uani 1 1 d . . .
H22A H 0.4690 0.9799 0.0693 0.058 Uiso 1 1 calc R . .
H22B H 0.4023 0.9522 0.0771 0.058 Uiso 1 1 calc R . .
H22C H 0.4053 0.9632 -0.0103 0.058 Uiso 1 1 calc R . .

loop_
_atom_site_aniso_label
_atom_site_aniso_U_11
_atom_site_aniso_U_22
_atom_site_aniso_U_33
_atom_site_aniso_U_23
_atom_site_aniso_U_13
_atom_site_aniso_U_12
N1 0.0169(12) 0.0205(13) 0.0165(12) -0.0005(10) 0.0071(10) 0.0002(10)
N2 0.0136(12) 0.0208(13) 0.0182(12) 0.0038(10) 0.0017(10) 0.0012(10)
N3 0.0193(13) 0.0152(12) 0.0158(12) 0.0004(10) 0.0058(10) 0.0014(10)
N4 0.0208(13) 0.0179(12) 0.0213(13) 0.0036(10) 0.0096(11) 0.0011(10)
N5 0.0172(13) 0.0208(13) 0.0186(12) 0.0003(10) 0.0061(10) -0.0004(10)
N6 0.0279(14) 0.0209(13) 0.0319(14) 0.0063(11) 0.0168(12) 0.0096(11)
N7 0.0212(13) 0.0197(13) 0.0190(13) 0.0038(10) 0.0057(11) 0.0067(11)
N8 0.0230(14) 0.0175(13) 0.0231(13) 0.0006(11) 0.0063(11) 0.0003(11)
C1 0.0200(16) 0.0210(15) 0.0163(14) 0.0002(12) 0.0102(12) -0.0010(12)
C2 0.0284(17) 0.0209(15) 0.0240(16) -0.0023(13) 0.0123(14) -0.0061(13)
C3 0.0222(16) 0.0308(17) 0.0206(15) -0.0066(13) 0.0072(13) -0.0110(13)
C4 0.0203(16) 0.0309(18) 0.0178(15) 0.0031(13) 0.0033(12) -0.0025(13)
C5 0.0144(14) 0.0253(15) 0.0137(14) 0.0013(12) 0.0074(12) -0.0006(12)
C6 0.0171(15) 0.0152(14) 0.0179(14) 0.0013(12) 0.0051(12) 0.0046(11)
C7 0.0209(16) 0.0133(14) 0.0198(15) 0.0010(12) 0.0088(13) 0.0021(12)
C8 0.0213(16) 0.0174(15) 0.0192(15) -0.0030(12) 0.0043(13) -0.0002(12)
C9 0.0267(16) 0.0205(15) 0.0153(14) -0.0003(12) 0.0075(12) 0.0025(13)
C10 0.0215(16) 0.0193(15) 0.0185(14) 0.0023(12) 0.0101(12) 0.0017(12)
C11 0.0349(19) 0.0279(18) 0.0352(19) 0.0137(15) 0.0183(16) 0.0063(15)
C12 0.0154(14) 0.0205(15) 0.0144(14) -0.0025(12) 0.0023(11) -0.0044(12)
C13 0.0276(17) 0.0250(16) 0.0227(16) 0.0015(13) 0.0110(14) -0.0045(13)
C14 0.0246(17) 0.0354(18) 0.0204(15) -0.0036(14) 0.0123(13) -0.0052(14)
C15 0.0181(15) 0.0274(17) 0.0223(16) -0.0063(13) 0.0080(13) 0.0008(13)
C16 0.0161(15) 0.0204(15) 0.0161(14) -0.0027(12) 0.0026(12) -0.0007(12)
C17 0.0188(15) 0.0179(15) 0.0219(15) 0.0084(12) 0.0047(12) 0.0061(12)
C18 0.0206(16) 0.0220(16) 0.0240(16) 0.0010(13) 0.0031(13) -0.0018(13)
C19 0.0295(17) 0.0261(16) 0.0168(15) -0.0021(13) 0.0043(13) 0.0017(14)
C20 0.0254(16) 0.0242(16) 0.0193(15) 0.0046(13) 0.0096(13) 0.0064(13)
C21 0.0191(15) 0.0178(15) 0.0192(15) 0.0051(12) 0.0027(12) 0.0052(12)
C22 0.041(2) 0.0204(17) 0.043(2) 0.0027(16) 0.0036(17) -0.0010(15)

loop_
_atom_type_symbol
_atom_type_description
_atom_type_scat_dispersion_real
_atom_type_scat_dispersion_imag
_atom_type_scat_source
C C 0.0033 0.0016 'International Tables Vol C Tables 4.2.6.8 and 6.1.1.4'
H H 0.0000 0.0000 'International Tables Vol C Tables 4.2.6.8 and 6.1.1.4'
N N 0.0061 0.0033 'International Tables Vol C Tables 4.2.6.8 and 6.1.1.4'

loop_
_geom_angle_atom_site_label_1
_geom_angle_atom_site_label_2
_geom_angle_atom_site_label_3
_geom_angle
_geom_angle_site_symmetry_1
_geom_angle_site_symmetry_3
_geom_angle_publ_flag
C5 N1 C1 118.6(3) . . ?
C5 N2 C6 119.1(2) . . ?
C5 N2 H2A 120.5 . . ?
C6 N2 H2A 120.5 . . ?
C7 N3 C6 117.4(2) . . ?
C12 N4 C7 114.9(2) . . ?
C12 N4 C11 118.1(2) . . ?
C7 N4 C11 116.0(2) . . ?
C16 N5 C12 118.9(2) . . ?
C16 N6 C17 121.8(2) . . ?
C16 N6 H6A 119.1 . . ?
C17 N6 H6A 119.1 . . ?
C17 N7 C21 117.3(3) . . ?
C1 N8 C21 115.1(2) . . ?
C1 N8 C22 118.7(3) . . ?
C21 N8 C22 115.2(3) . . ?
N1 C1 C2 122.7(3) . . ?
N1 C1 N8 113.8(3) . . ?
C2 C1 N8 123.5(3) . . ?
C3 C2 C1 117.2(3) . . ?
C3 C2 H2B 121.4 . . ?
C1 C2 H2B 121.4 . . ?
C4 C3 C2 121.2(3) . . ?
C4 C3 H3B 119.4 . . ?
C2 C3 H3B 119.4 . . ?
C3 C4 C5 117.1(3) . . ?
C3 C4 H4A 121.5 . . ?
C5 C4 H4A 121.5 . . ?
N1 C5 C4 123.1(3) . . ?
N1 C5 N2 116.7(3) . . ?
C4 C5 N2 120.1(3) . . ?
N3 C6 C10 122.9(3) . . ?
N3 C6 N2 115.6(2) . . ?
C10 C6 N2 121.5(3) . . ?
N3 C7 C8 123.8(3) . . ?
N3 C7 N4 116.3(2) . . ?
C8 C7 N4 119.8(3) . . ?
C7 C8 C9 117.6(3) . . ?
C7 C8 H8A 121.2 . . ?
C9 C8 H8A 121.2 . . ?
C10 C9 C8 119.8(3) . . ?
C10 C9 H9A 120.1 . . ?
C8 C9 H9A 120.1 . . ?
C9 C10 C6 118.5(3) . . ?
C9 C10 H10A 120.8 . . ?
C6 C10 H10A 120.8 . . ?
N4 C11 H11A 109.5 . . ?
N4 C11 H11B 109.5 . . ?
H11A C11 H11B 109.5 . . ?
N4 C11 H11C 109.5 . . ?
H11A C11 H11C 109.5 . . ?
H11B C11 H11C 109.5 . . ?
N5 C12 N4 114.9(2) . . ?
N5 C12 C13 122.4(3) . . ?
N4 C12 C13 122.7(3) . . ?
C14 C13 C12 117.4(3) . . ?
C14 C13 H13A 121.3 . . ?
C12 C13 H13A 121.3 . . ?
C15 C14 C13 121.1(3) . . ?
C15 C14 H14A 119.5 . . ?
C13 C14 H14A 119.5 . . ?
C14 C15 C16 117.3(3) . . ?
C14 C15 H15A 121.4 . . ?
C16 C15 H15A 121.4 . . ?
N5 C16 N6 115.7(2) . . ?
N5 C16 C15 122.9(3) . . ?
N6 C16 C15 121.4(3) . . ?
N7 C17 C18 123.7(3) . . ?
N7 C17 N6 116.4(3) . . ?
C18 C17 N6 119.9(3) . . ?
C19 C18 C17 118.1(3) . . ?
C19 C18 H18A 121.0 . . ?
C17 C18 H18A 121.0 . . ?
C18 C19 C20 119.4(3) . . ?
C18 C19 H19A 120.3 . . ?
C20 C19 H19A 120.3 . . ?
C21 C20 C19 118.0(3) . . ?
C21 C20 H20A 121.0 . . ?
C19 C20 H20A 121.0 . . ?
N7 C21 C20 123.5(3) . . ?
N7 C21 N8 116.2(3) . . ?
C20 C21 N8 120.3(3) . . ?
N8 C22 H22A 109.5 . . ?
N8 C22 H22B 109.5 . . ?
H22A C22 H22B 109.5 . . ?
N8 C22 H22C 109.5 . . ?
H22A C22 H22C 109.5 . . ?
H22B C22 H22C 109.5 . . ?

loop_
_geom_bond_atom_site_label_1
_geom_bond_atom_site_label_2
_geom_bond_distance
_geom_bond_site_symmetry_2
_geom_bond_publ_flag
N1 C5 1.332(4) . ?
N1 C1 1.342(4) . ?
N2 C5 1.399(4) . ?
N2 C6 1.408(4) . ?
N2 H2A 0.8800 . ?
N3 C7 1.337(4) . ?
N3 C6 1.339(4) . ?
N4 C12 1.391(4) . ?
N4 C7 1.439(4) . ?
N4 C11 1.461(4) . ?
N5 C16 1.330(4) . ?
N5 C12 1.340(4) . ?
N6 C16 1.385(4) . ?
N6 C17 1.420(4) . ?
N6 H6A 0.8800 . ?
N7 C17 1.324(4) . ?
N7 C21 1.345(4) . ?
N8 C1 1.398(4) . ?
N8 C21 1.432(4) . ?
N8 C22 1.459(4) . ?
C1 C2 1.390(4) . ?
C2 C3 1.384(4) . ?
C2 H2B 0.9500 . ?
C3 C4 1.378(4) . ?
C3 H3B 0.9500 . ?
C4 C5 1.395(4) . ?
C4 H4A 0.9500 . ?
C6 C10 1.390(4) . ?
C7 C8 1.383(4) . ?
C8 C9 1.385(4) . ?
C8 H8A 0.9500 . ?
C9 C10 1.374(4) . ?
C9 H9A 0.9500 . ?
C10 H10A 0.9500 . ?
C11 H11A 0.9800 . ?
C11 H11B 0.9800 . ?
C11 H11C 0.9800 . ?
C12 C13 1.400(4) . ?
C13 C14 1.385(4) . ?
C13 H13A 0.9500 . ?
C14 C15 1.376(4) . ?
C14 H14A 0.9500 . ?
C15 C16 1.401(4) . ?
C15 H15A 0.9500 . ?
C17 C18 1.391(4) . ?
C18 C19 1.379(4) . ?
C18 H18A 0.9500 . ?
C19 C20 1.387(4) . ?
C19 H19A 0.9500 . ?
C20 C21 1.381(4) . ?
C20 H20A 0.9500 . ?
C22 H22A 0.9800 . ?
C22 H22B 0.9800 . ?
C22 H22C 0.9800 . ?

loop_
_geom_hbond_atom_site_label_D
_geom_hbond_atom_site_label_H
_geom_hbond_atom_site_label_A
_geom_hbond_distance_DH
_geom_hbond_distance_HA
_geom_hbond_distance_DA
_geom_hbond_angle_DHA
_geom_hbond_site_symmetry_A
N2 H2A N3 0.88 2.50 3.036(3) 120.2 2_655

loop_
_geom_torsion_atom_site_label_1
_geom_torsion_atom_site_label_2
_geom_torsion_atom_site_label_3
_geom_torsion_atom_site_label_4
_geom_torsion
_geom_torsion_site_symmetry_1
_geom_torsion_site_symmetry_2
_geom_torsion_site_symmetry_3
_geom_torsion_site_symmetry_4
_geom_torsion_publ_flag
C5 N1 C1 C2 2.1(4) . . . . ?
C5 N1 C1 N8 -178.1(2) . . . . ?
C21 N8 C1 N1 27.7(3) . . . . ?
C22 N8 C1 N1 170.2(3) . . . . ?
C21 N8 C1 C2 -152.5(3) . . . . ?
C22 N8 C1 C2 -10.0(4) . . . . ?
N1 C1 C2 C3 -2.7(4) . . . . ?
N8 C1 C2 C3 177.5(3) . . . . ?
C1 C2 C3 C4 2.1(4) . . . . ?
C2 C3 C4 C5 -0.9(5) . . . . ?
C1 N1 C5 C4 -0.8(4) . . . . ?
C1 N1 C5 N2 176.3(2) . . . . ?
C3 C4 C5 N1 0.3(4) . . . . ?
C3 C4 C5 N2 -176.7(3) . . . . ?
C6 N2 C5 N1 -13.2(4) . . . . ?
C6 N2 C5 C4 164.0(3) . . . . ?
C7 N3 C6 C10 -1.1(4) . . . . ?
C7 N3 C6 N2 178.0(2) . . . . ?
C5 N2 C6 N3 -107.2(3) . . . . ?
C5 N2 C6 C10 71.9(4) . . . . ?
C6 N3 C7 C8 1.2(4) . . . . ?
C6 N3 C7 N4 -175.6(2) . . . . ?
C12 N4 C7 N3 87.6(3) . . . . ?
C11 N4 C7 N3 -56.0(3) . . . . ?
C12 N4 C7 C8 -89.3(3) . . . . ?
C11 N4 C7 C8 127.1(3) . . . . ?
N3 C7 C8 C9 -0.5(4) . . . . ?
N4 C7 C8 C9 176.1(3) . . . . ?
C7 C8 C9 C10 -0.3(4) . . . . ?
C8 C9 C10 C6 0.4(4) . . . . ?
N3 C6 C10 C9 0.3(4) . . . . ?
N2 C6 C10 C9 -178.7(3) . . . . ?
C16 N5 C12 N4 -178.9(2) . . . . ?
C16 N5 C12 C13 0.5(4) . . . . ?
C7 N4 C12 N5 7.0(3) . . . . ?
C11 N4 C12 N5 149.8(3) . . . . ?
C7 N4 C12 C13 -172.4(3) . . . . ?
C11 N4 C12 C13 -29.6(4) . . . . ?
N5 C12 C13 C14 0.4(4) . . . . ?
N4 C12 C13 C14 179.8(3) . . . . ?
C12 C13 C14 C15 -0.8(4) . . . . ?
C13 C14 C15 C16 0.3(4) . . . . ?
C12 N5 C16 N6 178.1(2) . . . . ?
C12 N5 C16 C15 -1.1(4) . . . . ?
C17 N6 C16 N5 6.7(4) . . . . ?
C17 N6 C16 C15 -174.1(3) . . . . ?
C14 C15 C16 N5 0.7(4) . . . . ?
C14 C15 C16 N6 -178.4(3) . . . . ?
C21 N7 C17 C18 -0.3(4) . . . . ?
C21 N7 C17 N6 -178.9(2) . . . . ?
C16 N6 C17 N7 -113.8(3) . . . . ?
C16 N6 C17 C18 67.5(4) . . . . ?
N7 C17 C18 C19 -1.8(4) . . . . ?
N6 C17 C18 C19 176.7(3) . . . . ?
C17 C18 C19 C20 1.7(4) . . . . ?
C18 C19 C20 C21 0.4(4) . . . . ?
C17 N7 C21 C20 2.5(4) . . . . ?
C17 N7 C21 N8 -175.8(2) . . . . ?
C19 C20 C21 N7 -2.6(4) . . . . ?
C19 C20 C21 N8 175.7(3) . . . . ?
C1 N8 C21 N7 70.7(3) . . . . ?
C22 N8 C21 N7 -73.1(3) . . . . ?
C1 N8 C21 C20 -107.7(3) . . . . ?
C22 N8 C21 C20 108.5(3) . . . . ?

loop_
_cod_related_entry_id
_cod_related_entry_database
_cod_related_entry_code
1 ChemSpider 30659086
